data_4319869
loop_
_publ_author_name
'Eduardo J. Fern\'andez'
'Manuel Gil'
'M. Elena Olmos'
'Olga Crespo'
'Antonio Laguna'
'Peter G. Jones'

_publ_section_title
;
 Ability of a Au(III)-N Unit to Bond Two Aurophilically Interacting
 Gold(I) Centers
;
_journal_name_full 'Inorganic Chemistry'
_journal_page_first 3018
_journal_page_last 3024
_journal_paper_doi 10.1021/ic0100875
_journal_volume 40
_journal_year 2001
_chemical_formula_sum 'C31.5 H19 Au Cl4 F10 N O4 P'
_chemical_formula_weight 1035.21
_chemical_name_systematic
;
  ?
;
_space_group_IT_number 2
_symmetry_cell_setting triclinic
_symmetry_space_group_name_Hall '-P 1'
_symmetry_space_group_name_H-M 'P -1'
_atom_sites_solution_hydrogens geom
_atom_sites_solution_primary direct
_atom_sites_solution_secondary difmap
_audit_creation_method SHELXL-97
_cell_angle_alpha 100.404(10)
_cell_angle_beta 102.338(10)
_cell_angle_gamma 101.282(10)
_cell_formula_units_Z 2
_cell_length_a 9.241(2)
_cell_length_b 13.752(2)
_cell_length_c 15.6517(10)
_cell_measurement_reflns_used 7542
_cell_measurement_temperature 173(2)
_cell_measurement_theta_max 28
_cell_measurement_theta_min 2
_cell_volume 1853.5(5)
_computing_cell_refinement 'Siemens SAINT'
_computing_data_collection 'Siemens SMART'
_computing_data_reduction 'Siemens SAINT'
_computing_molecular_graphics 'Siemens XP'
_computing_publication_material SHELXL-97
_computing_structure_refinement 'SHELXL-97 (Sheldrick, 1997)'
_computing_structure_solution 'SHELXS-97 (Sheldrick, 1990)'
_diffrn_ambient_temperature 173(2)
_diffrn_measured_fraction_theta_full 0.977
_diffrn_measured_fraction_theta_max 0.965
_diffrn_measurement_device_type 'Siemens SMART'
_diffrn_measurement_method \w-scans
_diffrn_radiation_monochromator graphite
_diffrn_radiation_source 'fine-focus sealed tube'
_diffrn_radiation_type MoK\a
_diffrn_radiation_wavelength 0.71073
_diffrn_reflns_av_R_equivalents 0.0383
_diffrn_reflns_av_sigmaI/netI 0.0940
_diffrn_reflns_limit_h_max 10
_diffrn_reflns_limit_h_min -12
_diffrn_reflns_limit_k_max 18
_diffrn_reflns_limit_k_min -18
_diffrn_reflns_limit_l_max 14
_diffrn_reflns_limit_l_min -20
_diffrn_reflns_number 12666
_diffrn_reflns_theta_full 28.00
_diffrn_reflns_theta_max 28.29
_diffrn_reflns_theta_min 1.55
_exptl_absorpt_coefficient_mu 4.387
_exptl_absorpt_correction_T_max 0.999
_exptl_absorpt_correction_T_min 0.589
_exptl_absorpt_correction_type 'multiple scans (SADABS)'
_exptl_crystal_colour colourless
_exptl_crystal_density_diffrn 1.855
_exptl_crystal_density_method 'not measured'
_exptl_crystal_description prism
_exptl_crystal_F_000 998
_exptl_crystal_size_max 0.36
_exptl_crystal_size_mid 0.18
_exptl_crystal_size_min 0.10
_refine_diff_density_max 1.742
_refine_diff_density_min -2.081
_refine_diff_density_rms 0.181
_refine_ls_extinction_method none
_refine_ls_goodness_of_fit_ref 0.996
_refine_ls_hydrogen_treatment riding
_refine_ls_matrix_type full
_refine_ls_number_parameters 457
_refine_ls_number_reflns 8884
_refine_ls_number_restraints 129
_refine_ls_restrained_S_all 1.000
_refine_ls_R_factor_all 0.0722
_refine_ls_R_factor_gt 0.0498
_refine_ls_shift/su_max 0.139
_refine_ls_shift/su_mean 0.004
_refine_ls_structure_factor_coef Fsqd
_refine_ls_weighting_details 'calc w=1/[\s^2^(Fo^2^)+(0.0571P)^2^] where P=(Fo^2^+2Fc^2^)/3'
_refine_ls_weighting_scheme calc
_refine_ls_wR_factor_gt 0.1151
_refine_ls_wR_factor_ref 0.1244
_reflns_number_gt 6834
_reflns_number_total 8884
_reflns_threshold_expression >2sigma(I)
_cod_data_source_file ic0100875_2.cif
_cod_data_source_block hush
_cod_depositor_comments
;
The following automatic conversions were performed:

'_geom_angle_publ_flag' value 'Y' changed to 'y' according to the
built-in table from CIF Core dictionary named 'cif_core.dic' version
2.4.1 from 2010-06-29 (13 times).

'_geom_bond_publ_flag' value 'Y'
changed to 'y' according to the built-in table from CIF Core
dictionary named 'cif_core.dic' version 2.4.1 from 2010-06-29 (8
times).

Automatic conversion script
Id: cif_fix_values 1646 2011-03-28 12:23:43Z adriana 
;
_cod_original_formula_sum 'C31.50 H19 Au Cl4 F10 N O4 P'
_cod_database_code 4319869

loop_
_symmetry_equiv_pos_as_xyz
'x, y, z'
'-x, -y, -z'

loop_
_atom_site_label
_atom_site_type_symbol
_atom_site_fract_x
_atom_site_fract_y
_atom_site_fract_z
_atom_site_U_iso_or_equiv
_atom_site_adp_type
_atom_site_occupancy
_atom_site_symmetry_multiplicity
_atom_site_calc_flag
_atom_site_refinement_flags
_atom_site_disorder_assembly
_atom_site_disorder_group
Au Au 0.54791(3) 0.39343(2) 0.215346(17) 0.02808(9) Uani 1 1 d . . .
P P 0.6832(2) 0.26788(14) 0.20714(12) 0.0309(4) Uani 1 1 d . . .
N N 0.6537(7) 0.4406(5) 0.1180(4) 0.0369(13) Uani 1 1 d U . .
H0A H 0.5784 0.4402 0.0688 0.044 Uiso 1 1 calc R . .
H0B H 0.7095 0.5069 0.1412 0.044 Uiso 1 1 calc R . .
C11 C 0.7553(7) 0.3797(5) 0.0870(4) 0.0329(14) Uani 1 1 d DU . .
C12 C 0.7802(7) 0.2982(5) 0.1238(4) 0.0309(13) Uani 1 1 d DU . .
C13 C 0.8772(8) 0.2405(6) 0.0927(5) 0.0414(16) Uani 1 1 d DU . .
H13 H 0.8952 0.1843 0.1172 0.050 Uiso 1 1 calc R . .
C14 C 0.9454(9) 0.2655(6) 0.0274(5) 0.0464(18) Uani 1 1 d DU . .
H14 H 1.0125 0.2276 0.0076 0.056 Uiso 1 1 calc R . .
C15 C 0.9162(9) 0.3461(7) -0.0097(5) 0.0471(18) Uani 1 1 d DU . .
H15 H 0.9611 0.3618 -0.0563 0.057 Uiso 1 1 calc R . .
C16 C 0.8237(8) 0.4030(6) 0.0199(5) 0.0410(16) Uani 1 1 d DU . .
H16 H 0.8060 0.4588 -0.0054 0.049 Uiso 1 1 calc R . .
C21 C 0.5862(8) 0.1345(5) 0.1729(5) 0.0366(15) Uani 1 1 d DU . .
C22 C 0.4436(8) 0.1043(6) 0.1114(5) 0.0459(18) Uani 1 1 d DU . .
H22 H 0.3944 0.1539 0.0918 0.055 Uiso 1 1 calc R . .
C23 C 0.3744(10) 0.0023(7) 0.0793(6) 0.064(2) Uani 1 1 d DU . .
H23 H 0.2770 -0.0183 0.0373 0.077 Uiso 1 1 calc R . .
C24 C 0.4433(11) -0.0701(7) 0.1065(7) 0.067(3) Uani 1 1 d DU . .
H24 H 0.3931 -0.1404 0.0851 0.081 Uiso 1 1 calc R . .
C25 C 0.5879(12) -0.0398(7) 0.1661(7) 0.068(3) Uani 1 1 d DU . .
H25 H 0.6380 -0.0899 0.1835 0.082 Uiso 1 1 calc R . .
C26 C 0.6587(10) 0.0613(6) 0.2001(6) 0.0499(19) Uani 1 1 d DU . .
H26 H 0.7564 0.0814 0.2417 0.060 Uiso 1 1 calc R . .
C31 C 0.8210(8) 0.2942(5) 0.3137(5) 0.0359(15) Uani 1 1 d DU . .
C32 C 0.7855(9) 0.2516(6) 0.3831(5) 0.0505(19) Uani 1 1 d DU . .
H32 H 0.6937 0.2007 0.3725 0.061 Uiso 1 1 calc R . .
C33 C 0.8868(11) 0.2848(7) 0.4684(5) 0.061(2) Uani 1 1 d DU . .
H33 H 0.8634 0.2563 0.5162 0.073 Uiso 1 1 calc R . .
C34 C 1.0205(10) 0.3585(8) 0.4841(6) 0.067(3) Uani 1 1 d DU . .
H34 H 1.0895 0.3796 0.5422 0.081 Uiso 1 1 calc R . .
C35 C 1.0536(10) 0.4009(7) 0.4165(6) 0.061(2) Uani 1 1 d DU . .
H35 H 1.1443 0.4530 0.4279 0.073 Uiso 1 1 calc R . .
C36 C 0.9553(8) 0.3683(6) 0.3307(5) 0.0450(17) Uani 1 1 d DU . .
H36 H 0.9805 0.3971 0.2834 0.054 Uiso 1 1 calc R . .
C41 C 0.4551(8) 0.5189(5) 0.2333(4) 0.0374(15) Uani 1 1 d DU . .
C42 C 0.5524(10) 0.6149(6) 0.2629(4) 0.0455(18) Uani 1 1 d DU . .
C43 C 0.4976(13) 0.7021(6) 0.2755(5) 0.068(3) Uani 1 1 d DU . .
C44 C 0.3427(11) 0.6927(8) 0.2603(7) 0.082(3) Uani 1 1 d DU . .
C45 C 0.2438(12) 0.5984(8) 0.2315(6) 0.070(3) Uani 1 1 d DU . .
C46 C 0.2993(9) 0.5125(6) 0.2175(5) 0.0490(19) Uani 1 1 d DU . .
F1 F 0.7054(6) 0.6256(4) 0.2833(3) 0.0626(14) Uani 1 1 d D . .
F2 F 0.5960(10) 0.7945(4) 0.3033(4) 0.105(3) Uani 1 1 d D . .
F3 F 0.2859(12) 0.7772(5) 0.2690(5) 0.127(3) Uani 1 1 d D . .
F4 F 0.0920(8) 0.5889(6) 0.2161(4) 0.109(3) Uani 1 1 d D . .
F5 F 0.1992(5) 0.4222(4) 0.1918(3) 0.0566(12) Uani 1 1 d D . .
C51 C 0.4568(7) 0.3468(5) 0.3117(4) 0.0318(14) Uani 1 1 d DU . .
C52 C 0.5329(8) 0.3884(5) 0.4004(4) 0.0368(15) Uani 1 1 d DU . .
C53 C 0.4817(9) 0.3570(6) 0.4698(4) 0.0453(18) Uani 1 1 d DU . .
C54 C 0.3503(9) 0.2811(6) 0.4513(5) 0.054(2) Uani 1 1 d DU . .
C55 C 0.2701(9) 0.2398(6) 0.3635(5) 0.0498(19) Uani 1 1 d DU . .
C56 C 0.3243(8) 0.2717(5) 0.2943(5) 0.0382(16) Uani 1 1 d DU . .
F6 F 0.6625(5) 0.4625(3) 0.4221(3) 0.0481(11) Uani 1 1 d D . .
F7 F 0.5643(7) 0.3989(4) 0.5560(3) 0.0656(14) Uani 1 1 d D . .
F8 F 0.2993(7) 0.2512(4) 0.5181(4) 0.0768(17) Uani 1 1 d D . .
F9 F 0.1377(7) 0.1676(4) 0.3437(4) 0.0793(18) Uani 1 1 d D . .
F10 F 0.2417(5) 0.2275(4) 0.2089(3) 0.0522(12) Uani 1 1 d D . .
Cl Cl 0.3122(2) 0.31666(14) -0.05589(12) 0.0413(4) Uani 1 1 d . . .
O1 O 0.2583(12) 0.2127(7) -0.0564(8) 0.139(4) Uani 1 1 d . . .
O2 O 0.1980(7) 0.3435(5) -0.1171(4) 0.0652(18) Uani 1 1 d . . .
O3 O 0.3187(9) 0.3630(10) 0.0313(5) 0.140(5) Uani 1 1 d . . .
O4 O 0.4543(8) 0.3407(11) -0.0717(6) 0.158(6) Uani 1 1 d . . .
C98 C 0.073(3) -0.079(2) 0.2162(15) 0.221(12) Uiso 1 1 d D . .
H98A H 0.1826 -0.0450 0.2411 0.265 Uiso 1 1 calc R . .
H98B H 0.0662 -0.1500 0.1851 0.265 Uiso 1 1 calc R . .
Cl1 Cl -0.004(2) -0.0175(14) 0.1366(12) 0.469(9) Uiso 1 1 d D . .
Cl2 Cl -0.015(3) -0.0846(17) 0.3101(15) 0.551(12) Uiso 1 1 d D . .
C99 C 0.365(5) -0.002(4) 0.495(3) 0.21(2) Uiso 0.50 1 d PD A -1
Cl3 Cl 0.469(3) 0.030(2) 0.4156(19) 0.337(12) Uiso 0.50 1 d PD A -1
Cl4 Cl 0.450(5) -0.104(3) 0.512(3) 0.47(2) Uiso 0.50 1 d PD A -1

loop_
_atom_site_aniso_label
_atom_site_aniso_U_11
_atom_site_aniso_U_22
_atom_site_aniso_U_33
_atom_site_aniso_U_23
_atom_site_aniso_U_13
_atom_site_aniso_U_12
Au 0.02433(13) 0.03843(15) 0.02299(13) 0.01003(9) 0.00554(9) 0.00907(10)
P 0.0255(8) 0.0404(10) 0.0292(9) 0.0113(7) 0.0072(7) 0.0103(7)
N 0.036(3) 0.047(3) 0.036(3) 0.021(3) 0.014(3) 0.014(3)
C11 0.025(3) 0.047(4) 0.027(3) 0.009(3) 0.006(3) 0.009(3)
C12 0.025(3) 0.040(4) 0.025(3) 0.006(3) 0.005(3) 0.006(3)
C13 0.032(4) 0.052(4) 0.040(4) 0.008(3) 0.008(3) 0.012(3)
C14 0.034(4) 0.060(5) 0.047(5) 0.008(4) 0.017(3) 0.014(4)
C15 0.036(4) 0.069(5) 0.040(4) 0.013(4) 0.019(3) 0.011(4)
C16 0.036(4) 0.056(5) 0.035(4) 0.017(3) 0.012(3) 0.010(3)
C21 0.036(4) 0.039(4) 0.039(4) 0.015(3) 0.013(3) 0.011(3)
C22 0.035(4) 0.051(4) 0.046(5) 0.008(4) 0.008(3) 0.006(3)
C23 0.048(5) 0.062(5) 0.071(7) 0.002(4) 0.008(4) 0.007(4)
C24 0.081(6) 0.046(5) 0.072(7) 0.012(4) 0.023(5) 0.006(4)
C25 0.088(7) 0.052(5) 0.074(7) 0.028(5) 0.023(5) 0.025(5)
C26 0.050(5) 0.044(4) 0.063(5) 0.024(4) 0.016(4) 0.019(3)
C31 0.033(3) 0.044(4) 0.031(3) 0.009(3) 0.005(3) 0.015(3)
C32 0.047(4) 0.073(6) 0.039(4) 0.022(4) 0.010(3) 0.025(4)
C33 0.076(6) 0.085(7) 0.033(4) 0.021(4) 0.011(4) 0.042(5)
C34 0.050(5) 0.109(8) 0.038(4) 0.009(5) -0.007(4) 0.038(5)
C35 0.043(5) 0.073(6) 0.051(5) 0.001(4) -0.008(4) 0.016(4)
C36 0.036(4) 0.060(5) 0.040(4) 0.010(3) 0.006(3) 0.017(3)
C41 0.052(4) 0.043(4) 0.028(4) 0.017(3) 0.018(3) 0.019(3)
C42 0.066(5) 0.046(4) 0.035(4) 0.021(3) 0.023(4) 0.018(3)
C43 0.131(8) 0.047(5) 0.048(5) 0.025(4) 0.043(6) 0.038(5)
C44 0.137(9) 0.084(6) 0.065(7) 0.037(5) 0.049(7) 0.079(6)
C45 0.094(7) 0.101(6) 0.044(5) 0.027(5) 0.023(5) 0.072(5)
C46 0.060(4) 0.072(5) 0.033(4) 0.023(4) 0.017(4) 0.044(4)
F1 0.077(4) 0.054(3) 0.052(3) 0.009(2) 0.026(3) -0.002(3)
F2 0.205(9) 0.046(3) 0.075(4) 0.018(3) 0.058(5) 0.027(4)
F3 0.231(10) 0.097(5) 0.102(6) 0.043(4) 0.058(6) 0.120(6)
F4 0.103(5) 0.174(7) 0.088(5) 0.039(5) 0.029(4) 0.114(5)
F5 0.038(3) 0.083(4) 0.049(3) 0.013(3) 0.007(2) 0.023(3)
C51 0.034(3) 0.043(4) 0.027(3) 0.013(3) 0.013(3) 0.015(3)
C52 0.037(4) 0.045(4) 0.033(4) 0.012(3) 0.011(3) 0.015(3)
C53 0.057(5) 0.063(5) 0.025(4) 0.014(3) 0.015(3) 0.029(4)
C54 0.070(6) 0.067(5) 0.048(4) 0.030(4) 0.038(4) 0.029(4)
C55 0.048(5) 0.051(5) 0.060(5) 0.021(4) 0.031(4) 0.009(4)
C56 0.034(4) 0.043(4) 0.038(4) 0.007(3) 0.013(3) 0.008(3)
F6 0.044(3) 0.057(3) 0.035(2) 0.007(2) 0.006(2) 0.004(2)
F7 0.087(4) 0.095(4) 0.024(2) 0.018(2) 0.018(2) 0.035(3)
F8 0.102(5) 0.093(4) 0.066(4) 0.046(3) 0.055(3) 0.032(4)
F9 0.071(4) 0.071(4) 0.096(5) 0.023(3) 0.044(3) -0.010(3)
F10 0.040(2) 0.059(3) 0.047(3) 0.001(2) 0.011(2) 0.001(2)
Cl 0.0444(10) 0.0498(10) 0.0362(9) 0.0155(8) 0.0111(8) 0.0208(8)
O1 0.122(8) 0.074(6) 0.206(12) 0.041(7) -0.006(8) 0.033(6)
O2 0.043(3) 0.088(5) 0.066(4) 0.042(4) -0.003(3) 0.015(3)
O3 0.058(5) 0.306(14) 0.034(4) -0.011(6) 0.005(3) 0.049(7)
O4 0.039(4) 0.391(18) 0.081(6) 0.125(9) 0.027(4) 0.058(7)

loop_
_atom_type_symbol
_atom_type_description
_atom_type_scat_dispersion_real
_atom_type_scat_dispersion_imag
_atom_type_scat_source
C C 0.0033 0.0016 'International Tables Vol C Tables 4.2.6.8 and 6.1.1.4'
H H 0.0000 0.0000 'International Tables Vol C Tables 4.2.6.8 and 6.1.1.4'
N N 0.0061 0.0033 'International Tables Vol C Tables 4.2.6.8 and 6.1.1.4'
O O 0.0106 0.0060 'International Tables Vol C Tables 4.2.6.8 and 6.1.1.4'
F F 0.0171 0.0103 'International Tables Vol C Tables 4.2.6.8 and 6.1.1.4'
P P 0.1023 0.0942 'International Tables Vol C Tables 4.2.6.8 and 6.1.1.4'
Cl Cl 0.1484 0.1585 'International Tables Vol C Tables 4.2.6.8 and 6.1.1.4'
Au Au -2.0133 8.8022 'International Tables Vol C Tables 4.2.6.8 and 6.1.1.4'

loop_
_geom_angle_atom_site_label_1
_geom_angle_atom_site_label_2
_geom_angle_atom_site_label_3
_geom_angle
_geom_angle_site_symmetry_1
_geom_angle_site_symmetry_3
_geom_angle_publ_flag
C51 Au C41 88.6(2) . . y
C51 Au N 177.0(2) . . y
C41 Au N 93.5(2) . . y
C51 Au P 92.90(18) . . y
C41 Au P 172.17(19) . . y
N Au P 84.81(16) . . y
C31 P C12 109.0(3) . . y
C31 P C21 110.3(3) . . y
C12 P C21 108.2(3) . . y
C31 P Au 106.9(2) . . y
C12 P Au 100.3(2) . . y
C21 P Au 121.2(2) . . y
C11 N Au 116.6(4) . . y
C12 C11 C16 120.1(7) . . ?
C12 C11 N 119.9(6) . . ?
C16 C11 N 120.1(6) . . ?
C11 C12 C13 119.0(6) . . ?
C11 C12 P 118.5(5) . . ?
C13 C12 P 122.6(6) . . ?
C14 C13 C12 120.1(7) . . ?
C13 C14 C15 119.9(7) . . ?
C16 C15 C14 120.8(7) . . ?
C15 C16 C11 120.2(7) . . ?
C22 C21 C26 119.8(7) . . ?
C22 C21 P 119.1(5) . . ?
C26 C21 P 120.7(6) . . ?
C23 C22 C21 119.5(8) . . ?
C24 C23 C22 121.1(9) . . ?
C23 C24 C25 119.3(9) . . ?
C26 C25 C24 120.8(9) . . ?
C25 C26 C21 119.4(8) . . ?
C36 C31 C32 119.5(7) . . ?
C36 C31 P 119.2(5) . . ?
C32 C31 P 120.7(5) . . ?
C31 C32 C33 119.0(8) . . ?
C34 C33 C32 120.8(8) . . ?
C35 C34 C33 120.0(8) . . ?
C34 C35 C36 120.2(8) . . ?
C31 C36 C35 120.5(8) . . ?
C42 C41 C46 117.4(7) . . ?
C42 C41 Au 118.7(5) . . ?
C46 C41 Au 123.9(5) . . ?
F1 C42 C41 120.0(7) . . ?
F1 C42 C43 118.3(8) . . ?
C41 C42 C43 121.6(8) . . ?
F2 C43 C44 120.8(8) . . ?
F2 C43 C42 119.9(9) . . ?
C44 C43 C42 119.3(9) . . ?
F3 C44 C45 119.3(9) . . ?
F3 C44 C43 120.4(9) . . ?
C45 C44 C43 120.2(9) . . ?
F4 C45 C44 120.4(8) . . ?
F4 C45 C46 119.7(10) . . ?
C44 C45 C46 119.9(9) . . ?
F5 C46 C45 117.9(8) . . ?
F5 C46 C41 120.6(6) . . ?
C45 C46 C41 121.5(8) . . ?
C52 C51 C56 117.0(6) . . ?
C52 C51 Au 119.0(5) . . ?
C56 C51 Au 123.9(5) . . ?
F6 C52 C51 120.1(6) . . ?
F6 C52 C53 117.5(6) . . ?
C51 C52 C53 122.4(7) . . ?
F7 C53 C54 120.4(6) . . ?
F7 C53 C52 119.6(7) . . ?
C54 C53 C52 119.9(7) . . ?
F8 C54 C55 120.8(7) . . ?
F8 C54 C53 120.2(7) . . ?
C55 C54 C53 119.0(7) . . ?
F9 C55 C54 120.1(7) . . ?
F9 C55 C56 119.6(7) . . ?
C54 C55 C56 120.3(7) . . ?
F10 C56 C51 120.8(6) . . ?
F10 C56 C55 117.8(6) . . ?
C51 C56 C55 121.4(6) . . ?
O4 Cl O3 109.9(6) . . ?
O4 Cl O1 114.6(8) . . ?
O3 Cl O1 101.0(8) . . ?
O4 Cl O2 113.1(4) . . ?
O3 Cl O2 109.9(5) . . ?
O1 Cl O2 107.5(5) . . ?
Cl1 C98 Cl2 116.6(18) . . ?
Cl4 C99 Cl3 92.9(18) . . ?

loop_
_geom_bond_atom_site_label_1
_geom_bond_atom_site_label_2
_geom_bond_distance
_geom_bond_site_symmetry_2
_geom_bond_publ_flag
Au C51 2.019(6) . y
Au C41 2.073(7) . y
Au N 2.107(5) . y
Au P 2.3222(18) . y
P C31 1.797(7) . y
P C12 1.798(7) . y
P C21 1.803(7) . y
N C11 1.474(9) . y
C11 C12 1.385(9) . ?
C11 C16 1.390(9) . ?
C12 C13 1.412(10) . ?
C13 C14 1.371(11) . ?
C14 C15 1.386(12) . ?
C15 C16 1.364(11) . ?
C21 C22 1.391(9) . ?
C21 C26 1.393(9) . ?
C22 C23 1.374(11) . ?
C23 C24 1.365(11) . ?
C24 C25 1.392(12) . ?
C25 C26 1.369(11) . ?
C31 C36 1.384(9) . ?
C31 C32 1.392(9) . ?
C32 C33 1.395(10) . ?
C33 C34 1.380(11) . ?
C34 C35 1.359(11) . ?
C35 C36 1.389(10) . ?
C41 C42 1.379(9) . ?
C41 C46 1.390(9) . ?
C42 F1 1.354(9) . ?
C42 C43 1.389(11) . ?
C43 F2 1.345(10) . ?
C43 C44 1.377(12) . ?
C44 F3 1.363(11) . ?
C44 C45 1.367(12) . ?
C45 F4 1.347(11) . ?
C45 C46 1.378(10) . ?
C46 F5 1.331(9) . ?
C51 C52 1.373(8) . ?
C51 C56 1.379(8) . ?
C52 F6 1.346(8) . ?
C52 C53 1.379(9) . ?
C53 F7 1.357(8) . ?
C53 C54 1.376(10) . ?
C54 F8 1.332(9) . ?
C54 C55 1.370(10) . ?
C55 F9 1.353(8) . ?
C55 C56 1.390(9) . ?
C56 F10 1.352(8) . ?
Cl O4 1.377(7) . ?
Cl O3 1.381(7) . ?
Cl O1 1.417(9) . ?
Cl O2 1.419(6) . ?
C98 Cl1 1.739(17) . ?
C98 Cl2 1.829(18) . ?
C99 Cl4 1.76(2) . ?
C99 Cl3 1.79(2) . ?
